data_2006887
loop_
_publ_author_name
'Audebrand, Nathalie'
'Auffr\'edic, Jean-Paul'
'B\'enard-Rocherull\'e, Patricia'
'Lou\"er, Daniel'

_publ_contact_author
;     Dr Daniel Lou\"er
      Laboratoire de Chimie du Solide et Inorganique Mol\'eculaire
      (CNRS, UMR 6511)
      Groupe de Cristallochimie
      Universit\'e de Rennes I
      Avenue du G\'en\'eral Leclerc
      35042 Rennes c\'edex
      France
;
_publ_section_title
;
 Cerous Silver Nitrate, Ag~6~Ce(NO~3~)~9~
;
_journal_issue 12
_journal_name_full 'Acta Crystallographica Section C'
_journal_page_first 1748
_journal_page_last 1751
_journal_paper_doi 10.1107/S0108270197008688
_journal_volume 53
_journal_year 1997
_chemical_formula_moiety 'Ag6 Ce1 (N O3)9'
_chemical_formula_sum 'Ag6 Ce N9 O27'
_chemical_formula_weight 1345.43
_chemical_name_systematic ' Hexasilver Cerium(III) Nonanitrate'
_space_group_IT_number 167
_symmetry_cell_setting trigonal
_symmetry_space_group_name_Hall '-R 3 2"c'
_symmetry_space_group_name_H-M 'R -3 c :H'
_audit_creation_method SHELXL
_cell_angle_alpha 90
_cell_angle_beta 90
_cell_angle_gamma 120
_cell_formula_units_Z 6
_cell_length_a 16.402(2)
_cell_length_b 16.402(2)
_cell_length_c 14.573(2)
_cell_measurement_reflns_used 25
_cell_measurement_temperature 293(2)
_cell_measurement_theta_max 13
_cell_measurement_theta_min 8
_cell_volume 3395.3(7)
_computing_cell_refinement 'CAD-4 Software'
_computing_data_collection 'CAD-4 Software (Enraf-Nonius, 1989)'
_computing_data_reduction 'MolEN (Fair, 1990)'
_computing_molecular_graphics 'ORTEPII (Johnson, 1976)'
_computing_publication_material SHELXL93
_computing_structure_refinement 'SHELXL93 (Sheldrick, 1993)'
_computing_structure_solution 'SHELXS86 (Sheldrick, 1990)'
_diffrn_ambient_temperature 293(2)
_diffrn_measurement_device 'Enraf-Nonius CAD-4 diffractometer'
_diffrn_measurement_method \q/2\q
_diffrn_radiation_monochromator graphite
_diffrn_radiation_source 'fine-focus sealed tube'
_diffrn_radiation_type MoK\a
_diffrn_radiation_wavelength 0.71073
_diffrn_reflns_av_R_equivalents 0.0337
_diffrn_reflns_av_sigmaI/netI 0.0303
_diffrn_reflns_limit_h_max 23
_diffrn_reflns_limit_h_min 0
_diffrn_reflns_limit_k_max 0
_diffrn_reflns_limit_k_min -23
_diffrn_reflns_limit_l_max 20
_diffrn_reflns_limit_l_min 0
_diffrn_reflns_number 2221
_diffrn_reflns_theta_max 29.98
_diffrn_reflns_theta_min 2.48
_diffrn_standards_decay_% 1.26
_diffrn_standards_interval_time 60
_diffrn_standards_number 3
_exptl_absorpt_coefficient_mu 7.195
_exptl_absorpt_correction_T_max .115
_exptl_absorpt_correction_T_min .061
_exptl_absorpt_correction_type 'empirical via \yscans (North, Philips & Mathews, 1968)'
_exptl_crystal_colour colourless
_exptl_crystal_density_diffrn 3.948
_exptl_crystal_density_meas ?
_exptl_crystal_description 'hexagonal plate'
_exptl_crystal_F_000 3714
_exptl_crystal_size_max 0.6
_exptl_crystal_size_mid 0.6
_exptl_crystal_size_min 0.3
_refine_diff_density_max 2.544
_refine_diff_density_min -1.407
_refine_ls_extinction_coef 0.00113(10)
_refine_ls_extinction_method SHELXL
_refine_ls_goodness_of_fit_all 1.006
_refine_ls_goodness_of_fit_obs 1.012
_refine_ls_hydrogen_treatment none
_refine_ls_matrix_type full
_refine_ls_number_parameters 69
_refine_ls_number_reflns 1104
_refine_ls_number_restraints 0
_refine_ls_restrained_S_all 1.006
_refine_ls_restrained_S_obs 1.012
_refine_ls_R_factor_all 0.0480
_refine_ls_R_factor_obs .0397
_refine_ls_shift/esd_max 0.000
_refine_ls_shift/esd_mean 0.000
_refine_ls_structure_factor_coef Fsqd
_refine_ls_weighting_details 'w = 1/[\s^2^(Fo^2^)+(0.0664P)^2^+75.0686P] where P=(Fo^2^+2Fc^2^)/3'
_refine_ls_weighting_scheme calc
_refine_ls_wR_factor_all 0.1150
_refine_ls_wR_factor_obs .1075
_reflns_number_observed 961
_reflns_number_total 1104
_reflns_observed_criterion >2sigma(I)
_cod_data_source_file ta1156.cif
_cod_data_source_block global
_cod_depositor_comments
;
The following automatic conversions were performed:
'_symmetry_cell_setting' value 'Trigonal' changed to 'trigonal' according
to '/home/saulius/struct/CIF-dictionaries/cif_core.dic' dictionary named
'cif_core.dic' version 2.4.1 from 2010-06-29.

Automatic conversion script
Id: cif_fix_enum 1527 2010-12-29 10:47:43Z saulius 

The following automatic conversions were performed:

'_symmetry_cell_setting' value 'Trigonal' changed to 'trigonal'
according to /home/saulius/struct/CIF-dictionaries/cif_core.dic
dictionary named 'cif_core.dic' version 2.4.1 from 2010-06-29.

Automatic conversion script
Id: cif_fix_values 1715 2011-07-08 13:25:40Z adriana 

The following automatic conversions were performed:

'_exptl_crystal_density_meas' value 'not measured' was changed to '?'
- the value is perceived as not measured.

Automatic conversion script
Id: cif_fix_values 3008 2015-01-20 13:52:24Z robertas 

The following automatic conversions were performed:

'_refine_ls_weighting_scheme' value 'calc w =
1/[\s^2^(Fo^2^)+(0.0664P)^2^+75.0686P] where P=(Fo^2^+2Fc^2^)/3' was
changed to 'calc'. New tag '_refine_ls_weighting_details' was
created. The value of the new tag was set to 'w =
1/[\s^2^(Fo^2^)+(0.0664P)^2^+75.0686P] where P=(Fo^2^+2Fc^2^)/3'.

Automatic conversion script
Id: cif_fix_values 3143 2015-03-26 13:38:13Z robertas 
;
_cod_original_sg_symbol_H-M 'R -3 c'
_cod_database_code 2006887

loop_
_symmetry_equiv_pos_as_xyz
'x, y, z'
'-y, x-y, z'
'-x+y, -x, z'
'-y, -x, z+1/2'
'x, x-y, z+1/2'
'-x+y, y, z+1/2'
'x+2/3, y+1/3, z+1/3'
'-y+2/3, x-y+1/3, z+1/3'
'-x+y+2/3, -x+1/3, z+1/3'
'-y+2/3, -x+1/3, z+5/6'
'x+2/3, x-y+1/3, z+5/6'
'-x+y+2/3, y+1/3, z+5/6'
'x+1/3, y+2/3, z+2/3'
'-y+1/3, x-y+2/3, z+2/3'
'-x+y+1/3, -x+2/3, z+2/3'
'-y+1/3, -x+2/3, z+7/6'
'x+1/3, x-y+2/3, z+7/6'
'-x+y+1/3, y+2/3, z+7/6'
'-x, -y, -z'
'y, -x+y, -z'
'x-y, x, -z'
'y, x, -z-1/2'
'-x, -x+y, -z-1/2'
'x-y, -y, -z-1/2'
'-x+2/3, -y+1/3, -z+1/3'
'y+2/3, -x+y+1/3, -z+1/3'
'x-y+2/3, x+1/3, -z+1/3'
'y+2/3, x+1/3, -z-1/6'
'-x+2/3, -x+y+1/3, -z-1/6'
'x-y+2/3, -y+1/3, -z-1/6'
'-x+1/3, -y+2/3, -z+2/3'
'y+1/3, -x+y+2/3, -z+2/3'
'x-y+1/3, x+2/3, -z+2/3'
'y+1/3, x+2/3, -z+1/6'
'-x+1/3, -x+y+2/3, -z+1/6'
'x-y+1/3, -y+2/3, -z+1/6'

loop_
_atom_site_aniso_label
_atom_site_aniso_U_11
_atom_site_aniso_U_22
_atom_site_aniso_U_33
_atom_site_aniso_U_12
_atom_site_aniso_U_13
_atom_site_aniso_U_23
Ce .0170(3) .0170(3) .0223(3) .00848(13) .000 .000
Ag1 .0373(3) .0482(5) .0262(3) .0241(2) -.00432(14) -.0086(3)
Ag2 .0280(3) .0301(4) .0690(6) .0150(2) -.0047(2) -.0095(3)
N1 .025(2) .032(3) .024(3) .016(2) .0003(13) .001(3)
O11 .039(3) .095(7) .052(5) .048(4) -.004(2) -.008(5)
O12 .036(2) .038(2) .028(2) .019(2) .010(2) .002(2)
N2 .025(2) .024(2) .030(2) .010(2) -.006(2) .006(2)
O21 .027(2) .033(2) .037(2) .012(2) -.005(2) -.011(2)
O22 .031(2) .021(2) .036(2) .012(2) -.006(2) .001(2)
O23 .058(3) .034(3) .045(3) .021(2) .004(2) .016(2)

loop_
_atom_site_label
_atom_site_fract_x
_atom_site_fract_y
_atom_site_fract_z
_atom_site_U_iso_or_equiv
_atom_site_thermal_displace_type
_atom_site_calc_flag
_atom_site_refinement_flags
_atom_site_occupancy
_atom_site_disorder_group
_atom_site_type_symbol
Ce 0 0 0 .0187(2) Uani d S 1 . Ce
Ag1 .20633(4) .0000 .2500 .0360(3) Uani d S 1 . Ag
Ag2 .38513(4) .0000 .2500 .0421(3) Uani d S 1 . Ag
N1 .5664(4) .0000 .2500 .0262(13) Uani d S 1 . N
O11 .6418(4) .0000 .2500 .056(2) Uani d S 1 . O
O12 .8484(3) .2075(3) .4860(3) .0340(9) Uani d . 1 . O
N2 .9512(4) .8275(3) .1174(4) .0273(10) Uani d . 1 . N
O21 .9631(3) .0822(3) .1348(3) .0338(10) Uani d . 1 . O
O22 .8488(3) .8428(3) .9492(3) .0298(9) Uani d . 1 . O
O23 .9305(4) .7591(3) .1657(4) .0461(13) Uani d . 1 . O

loop_
_atom_type_symbol
_atom_type_description
_atom_type_scat_dispersion_real
_atom_type_scat_dispersion_imag
_atom_type_scat_source
N N 0.0061 0.0033 'International Tables Vol C Tables 4.2.6.8 and 6.1.1.4'
O O 0.0106 0.0060 'International Tables Vol C Tables 4.2.6.8 and 6.1.1.4'
Ag Ag -0.8971 1.1015 'International Tables Vol C Tables 4.2.6.8 and 6.1.1.4'
Ce Ce -0.2486 2.6331 'International Tables Vol C Tables 4.2.6.8 and 6.1.1.4'

loop_
_geom_angle_atom_site_label_1
_geom_angle_atom_site_label_2
_geom_angle_atom_site_label_3
_geom_angle_site_symmetry_1
_geom_angle_site_symmetry_3
_geom_angle
_geom_angle_publ_flag
O21 Ce O21 21_445 3_665 180.0 no
O21 Ce O21 21_445 19_655 69.9(2) no
O21 Ce O21 3_665 19_655 110.1(2) no
O21 Ce O21 21_445 2_545 110.1(2) no
O21 Ce O21 3_665 2_545 69.9(2) no
O21 Ce O21 19_655 2_545 110.1(2) no
O21 Ce O21 21_445 20_565 69.9(2) no
O21 Ce O21 3_665 20_565 110.1(2) no
O21 Ce O21 19_655 20_565 69.9(2) no
O21 Ce O21 2_545 20_565 180.0 no
O21 Ce O21 21_445 1_455 110.1(2) no
O21 Ce O21 3_665 1_455 69.9(2) no
O21 Ce O21 19_655 1_455 180.0 no
O21 Ce O21 2_545 1_455 69.9(2) no
O21 Ce O21 20_565 1_455 110.1(2) no
O21 Ce O22 21_445 1_444 48.33(14) no
O21 Ce O22 3_665 1_444 131.67(14) no
O21 Ce O22 19_655 1_444 68.43(15) no
O21 Ce O22 2_545 1_444 66.4(2) no
O21 Ce O22 20_565 1_444 113.6(2) no
O21 Ce O22 1_455 1_444 111.57(15) no
O21 Ce O22 21_445 19_666 131.67(14) no
O21 Ce O22 3_665 19_666 48.33(14) no
O21 Ce O22 19_655 19_666 111.57(15) no
O21 Ce O22 2_545 19_666 113.6(2) no
O21 Ce O22 20_565 19_666 66.4(2) no
O21 Ce O22 1_455 19_666 68.43(15) no
O22 Ce O22 1_444 19_666 180.0 no
O21 Ce O22 21_445 20_456 66.4(2) no
O21 Ce O22 3_665 20_456 113.6(2) no
O21 Ce O22 19_655 20_456 131.67(14) no
O21 Ce O22 2_545 20_456 68.43(15) no
O21 Ce O22 20_565 20_456 111.57(15) no
O21 Ce O22 1_455 20_456 48.33(14) no
O22 Ce O22 1_444 20_456 67.56(9) no
O22 Ce O22 19_666 20_456 112.44(9) no
O21 Ce O22 21_445 21_546 111.57(15) no
O21 Ce O22 3_665 21_546 68.43(15) no
O21 Ce O22 19_655 21_546 66.4(2) no
O21 Ce O22 2_545 21_546 48.33(14) no
O21 Ce O22 20_565 21_546 131.67(14) no
O21 Ce O22 1_455 21_546 113.6(2) no
O22 Ce O22 1_444 21_546 67.56(9) no
O22 Ce O22 19_666 21_546 112.44(9) no
O22 Ce O22 20_456 21_546 112.44(9) no
O21 Ce O22 21_445 2_654 113.6(2) no
O21 Ce O22 3_665 2_654 66.4(2) no
O21 Ce O22 19_655 2_654 48.33(14) no
O21 Ce O22 2_545 2_654 111.57(15) no
O21 Ce O22 20_565 2_654 68.43(15) no
O21 Ce O22 1_455 2_654 131.67(14) no
O22 Ce O22 1_444 2_654 112.44(9) no
O22 Ce O22 19_666 2_654 67.56(9) no
O22 Ce O22 20_456 2_654 180.0 no
O22 Ce O22 21_546 2_654 67.56(9) no
O21 Ce O22 21_445 3_564 68.43(15) no
O21 Ce O22 3_665 3_564 111.57(15) no
O21 Ce O22 19_655 3_564 113.6(2) no
O21 Ce O22 2_545 3_564 131.67(14) no
O21 Ce O22 20_565 3_564 48.33(14) no
O21 Ce O22 1_455 3_564 66.4(2) no
O22 Ce O22 1_444 3_564 112.44(9) no
O22 Ce O22 19_666 3_564 67.56(9) no
O22 Ce O22 20_456 3_564 67.56(9) no
O22 Ce O22 21_546 3_564 180.0 no
O22 Ce O22 2_654 3_564 112.44(9) no
O12 Ag1 O12 30_456 13_444 149.2(2) no
O12 Ag1 O21 30_456 22_546 86.5(2) no
O12 Ag1 O21 13_444 22_546 115.7(2) no
O12 Ag1 O21 30_456 3_665 115.7(2) no
O12 Ag1 O21 13_444 3_665 86.5(2) no
O21 Ag1 O21 22_546 3_665 90.9(2) no
O12 Ag1 O23 30_456 23_656 117.7(2) no
O12 Ag1 O23 13_444 23_656 72.04(15) no
O21 Ag1 O23 22_546 23_656 47.13(14) no
O21 Ag1 O23 3_665 23_656 105.5(2) no
O12 Ag1 O23 30_456 2_655 72.03(15) no
O12 Ag1 O23 13_444 2_655 117.7(2) no
O21 Ag1 O23 22_546 2_655 105.5(2) no
O21 Ag1 O23 3_665 2_655 47.13(14) no
O23 Ag1 O23 23_656 2_655 145.8(2) no
O12 Ag1 Ag2 30_456 . 74.62(12) no
O12 Ag1 Ag2 13_444 . 74.62(12) no
O21 Ag1 Ag2 22_546 . 134.57(12) no
O21 Ag1 Ag2 3_665 . 134.57(12) no
O23 Ag1 Ag2 23_656 . 107.09(11) no
O23 Ag1 Ag2 2_655 . 107.09(11) no
O12 Ag1 N2 30_456 23_656 101.06(15) no
O12 Ag1 N2 13_444 23_656 94.67(14) no
O21 Ag1 N2 22_546 23_656 23.76(14) no
O21 Ag1 N2 3_665 23_656 101.09(15) no
O23 Ag1 N2 23_656 23_656 23.58(12) no
O23 Ag1 N2 2_655 23_656 127.9(2) no
Ag2 Ag1 N2 . 23_656 121.00(9) no
O12 Ag1 N2 30_456 2_655 94.67(14) no
O12 Ag1 N2 13_444 2_655 101.06(15) no
O21 Ag1 N2 22_546 2_655 101.09(15) no
O21 Ag1 N2 3_665 2_655 23.76(14) no
O23 Ag1 N2 23_656 2_655 127.9(2) no
O23 Ag1 N2 2_655 2_655 23.58(12) no
Ag2 Ag1 N2 . 2_655 121.00(9) no
N2 Ag1 N2 23_656 2_655 118.0(2) no
O12 Ag1 N1 30_456 27_445 135.4(2) no
O12 Ag1 N1 13_444 27_445 21.7(2) no
O21 Ag1 N1 22_546 27_445 136.4(2) no
O21 Ag1 N1 3_665 27_445 81.35(12) no
O23 Ag1 N1 23_656 27_445 93.7(2) no
O23 Ag1 N1 2_655 27_445 100.08(14) no
Ag2 Ag1 N1 . 27_445 65.88(8) no
N2 Ag1 N1 23_656 27_445 116.3(2) no
N2 Ag1 N1 2_655 27_445 88.69(10) no
O12 Ag1 N1 30_456 32 21.7(2) no
O12 Ag1 N1 13_444 32 135.4(2) no
O21 Ag1 N1 22_546 32 81.35(13) no
O21 Ag1 N1 3_665 32 136.4(2) no
O23 Ag1 N1 23_656 32 100.08(14) no
O23 Ag1 N1 2_655 32 93.7(2) no
Ag2 Ag1 N1 . 32 65.88(8) no
N2 Ag1 N1 23_656 32 88.69(10) no
N2 Ag1 N1 2_655 32 116.3(2) no
N1 Ag1 N1 27_445 32 131.8(2) no
O12 Ag1 O11 30_456 27_445 113.3(2) no
O12 Ag1 O11 13_444 27_445 44.1(2) no
O21 Ag1 O11 22_546 27_445 159.5(2) no
O21 Ag1 O11 3_665 27_445 85.22(12) no
O23 Ag1 O11 23_656 27_445 114.8(2) no
O23 Ag1 O11 2_655 27_445 86.44(14) no
Ag2 Ag1 O11 . 27_445 52.57(7) no
N2 Ag1 O11 23_656 27_445 138.2(2) no
N2 Ag1 O11 2_655 27_445 83.14(10) no
N1 Ag1 O11 27_445 27_445 23.1(2) no
N1 Ag1 O11 32 27_445 115.02(11) no
O12 Ag1 O11 30_456 32 44.1(2) no
O12 Ag1 O11 13_444 32 113.3(2) no
O21 Ag1 O11 22_546 32 85.22(12) no
O21 Ag1 O11 3_665 32 159.5(2) no
O23 Ag1 O11 23_656 32 86.44(14) no
O23 Ag1 O11 2_655 32 114.8(2) no
Ag2 Ag1 O11 . 32 52.56(7) no
N2 Ag1 O11 23_656 32 83.14(10) no
N2 Ag1 O11 2_655 32 138.2(2) no
N1 Ag1 O11 27_445 32 115.02(11) no
N1 Ag1 O11 32 32 23.1(2) no
O11 Ag1 O11 27_445 32 105.13(13) no
O12 Ag1 O23 30_456 26_455 61.98(15) no
O12 Ag1 O23 13_444 26_455 96.91(15) no
O21 Ag1 O23 22_546 26_455 147.2(2) no
O21 Ag1 O23 3_665 26_455 94.82(14) no
O23 Ag1 O23 23_656 26_455 155.88(10) no
O23 Ag1 O23 2_655 26_455 58.3(2) no
Ag2 Ag1 O23 . 26_455 48.80(11) no
N2 Ag1 O23 23_656 26_455 160.84(13) no
N2 Ag1 O23 2_655 26_455 74.57(14) no
N1 Ag1 O23 27_445 26_455 76.4(2) no
N1 Ag1 O23 32 26_455 72.36(9) no
O11 Ag1 O23 27_445 26_455 53.3(2) no
O11 Ag1 O23 32 26_455 78.28(10) no
O12 Ag1 O23 30_456 17_444 96.91(15) no
O12 Ag1 O23 13_444 17_444 61.97(15) no
O21 Ag1 O23 22_546 17_444 94.82(14) no
O21 Ag1 O23 3_665 17_444 147.2(2) no
O23 Ag1 O23 23_656 17_444 58.3(2) no
O23 Ag1 O23 2_655 17_444 155.88(10) no
Ag2 Ag1 O23 . 17_444 48.80(11) no
N2 Ag1 O23 23_656 17_444 74.57(14) no
N2 Ag1 O23 2_655 17_444 160.84(12) no
N1 Ag1 O23 27_445 17_444 72.36(9) no
N1 Ag1 O23 32 17_444 76.4(2) no
O11 Ag1 O23 27_445 17_444 78.28(10) no
O11 Ag1 O23 32 17_444 53.3(2) no
O23 Ag1 O23 26_455 17_444 97.6(2) no
O12 Ag2 O12 11_444 32 49.3(2) no
O12 Ag2 O22 11_444 7_444 79.95(14) no
O12 Ag2 O22 32 7_444 72.3(2) no
O12 Ag2 O22 11_444 36_556 72.3(2) no
O12 Ag2 O22 32 36_556 79.95(14) no
O22 Ag2 O22 7_444 36_556 149.5(2) no
O12 Ag2 O11 11_444 32 91.20(13) no
O12 Ag2 O11 32 32 134.12(11) no
O22 Ag2 O11 7_444 32 79.33(14) no
O22 Ag2 O11 36_556 32 113.1(2) no
O12 Ag2 O11 11_444 27_445 134.13(11) no
O12 Ag2 O11 32 27_445 91.20(13) no
O22 Ag2 O11 7_444 27_445 113.1(2) no
O22 Ag2 O11 36_556 27_445 79.33(15) no
O11 Ag2 O11 32 27_445 133.53(13) no
O12 Ag2 O23 11_444 17_444 85.8(2) no
O12 Ag2 O23 32 17_444 121.5(2) no
O22 Ag2 O23 7_444 17_444 143.0(2) no
O22 Ag2 O23 36_556 17_444 48.02(14) no
O11 Ag2 O23 32 17_444 67.0(2) no
O11 Ag2 O23 27_445 17_444 101.3(2) no
O12 Ag2 O23 11_444 26_455 121.5(2) no
O12 Ag2 O23 32 26_455 85.8(2) no
O22 Ag2 O23 7_444 26_455 48.02(14) no
O22 Ag2 O23 36_556 26_455 143.0(2) no
O11 Ag2 O23 32 26_455 101.3(2) no
O11 Ag2 O23 27_445 26_455 67.0(2) no
O23 Ag2 O23 17_444 26_455 151.4(2) no
O12 Ag2 Ag1 11_444 . 155.35(10) no
O12 Ag2 Ag1 32 . 155.35(10) no
O22 Ag2 Ag1 7_444 . 105.23(10) no
O22 Ag2 Ag1 36_556 . 105.24(10) no
O11 Ag2 Ag1 32 . 66.77(7) no
O11 Ag2 Ag1 27_445 . 66.76(7) no
O23 Ag2 Ag1 17_444 . 75.70(12) no
O23 Ag2 Ag1 26_455 . 75.69(12) no
O12 Ag2 N1 11_444 . 24.65(10) no
O12 Ag2 N1 32 . 24.65(10) no
O22 Ag2 N1 7_444 . 74.77(10) no
O22 Ag2 N1 36_556 . 74.76(10) no
O11 Ag2 N1 32 . 113.23(7) no
O11 Ag2 N1 27_445 . 113.24(7) no
O23 Ag2 N1 17_444 . 104.30(12) no
O23 Ag2 N1 26_455 . 104.31(12) no
Ag1 Ag2 N1 . . 180.0 no
O12 Ag2 N2 11_444 26_455 100.59(14) no
O12 Ag2 N2 32 26_455 76.97(14) no
O22 Ag2 N2 7_444 26_455 24.30(13) no
O22 Ag2 N2 36_556 26_455 154.08(13) no
O11 Ag2 N2 32 26_455 91.6(2) no
O11 Ag2 N2 27_445 26_455 89.4(2) no
O23 Ag2 N2 17_444 26_455 157.88(14) no
O23 Ag2 N2 26_455 26_455 23.78(13) no
Ag1 Ag2 N2 . 26_455 91.31(9) no
N1 Ag2 N2 . 26_455 88.69(9) no
O12 Ag2 N2 11_444 17_444 76.97(14) no
O12 Ag2 N2 32 17_444 100.59(14) no
O22 Ag2 N2 7_444 17_444 154.08(13) no
O22 Ag2 N2 36_556 17_444 24.30(13) no
O11 Ag2 N2 32 17_444 89.4(2) no
O11 Ag2 N2 27_445 17_444 91.6(2) no
O23 Ag2 N2 17_444 17_444 23.78(13) no
O23 Ag2 N2 26_455 17_444 157.88(14) no
Ag1 Ag2 N2 . 17_444 91.31(9) no
N1 Ag2 N2 . 17_444 88.69(9) no
N2 Ag2 N2 26_455 17_444 177.4(2) no
O12 Ag2 O12 11_444 13_444 137.64(6) no
O12 Ag2 O12 32 13_444 123.56(12) no
O22 Ag2 O12 7_444 13_444 141.98(13) no
O22 Ag2 O12 36_556 13_444 65.53(13) no
O11 Ag2 O12 32 13_444 100.97(8) no
O11 Ag2 O12 27_445 13_444 41.3(2) no
O23 Ag2 O12 17_444 13_444 63.1(2) no
O23 Ag2 O12 26_455 13_444 95.84(14) no
Ag1 Ag2 O12 . 13_444 44.72(8) no
N1 Ag2 O12 . 13_444 135.28(8) no
N2 Ag2 O12 26_455 13_444 119.21(13) no
N2 Ag2 O12 17_444 13_444 62.91(13) no
O12 Ag2 O12 11_444 30_456 123.56(12) no
O12 Ag2 O12 32 30_456 137.64(5) no
O22 Ag2 O12 7_444 30_456 65.53(13) no
O22 Ag2 O12 36_556 30_456 141.98(13) no
O11 Ag2 O12 32 30_456 41.3(2) no
O11 Ag2 O12 27_445 30_456 100.97(8) no
O23 Ag2 O12 17_444 30_456 95.84(14) no
O23 Ag2 O12 26_455 30_456 63.1(2) no
Ag1 Ag2 O12 . 30_456 44.71(8) no
N1 Ag2 O12 . 30_456 135.29(8) no
N2 Ag2 O12 26_455 30_456 62.91(13) no
N2 Ag2 O12 17_444 30_456 119.21(13) no
O12 Ag2 O12 13_444 30_456 89.4(2) no
O12 Ag2 N1 11_444 32 103.60(12) no
O12 Ag2 N1 32 32 133.87(11) no
O22 Ag2 N1 7_444 32 65.71(12) no
O22 Ag2 N1 36_556 32 132.82(13) no
O11 Ag2 N1 32 32 21.0(2) no
O11 Ag2 N1 27_445 32 122.05(7) no
O23 Ag2 N1 17_444 32 85.12(13) no
O23 Ag2 N1 26_455 32 80.4(2) no
Ag1 Ag2 N1 . 32 59.30(3) no
N1 Ag2 N1 . 32 120.70(3) no
N2 Ag2 N1 26_455 32 72.81(12) no
N2 Ag2 N1 17_444 32 108.59(13) no
O12 Ag2 N1 13_444 32 101.61(8) no
O12 Ag2 N1 30_456 32 22.04(11) no
O11 N1 O12 . 32 120.4(4) yes
O11 N1 O12 . 11_444 120.4(4) yes
O12 N1 O12 32 11_444 119.2(7) yes
O11 N1 Ag2 . . 180.0 no
O12 N1 Ag2 32 . 59.6(4) no
O12 N1 Ag2 11_444 . 59.6(4) no
O11 N1 Ag1 . 26 78.73(13) no
O12 N1 Ag1 32 26 44.7(3) no
O12 N1 Ag1 11_444 26 155.4(4) no
Ag2 N1 Ag1 . 26 101.27(13) no
O11 N1 Ag1 . 33_545 78.73(13) no
O12 N1 Ag1 32 33_545 155.4(4) no
O12 N1 Ag1 11_444 33_545 44.7(3) no
Ag2 N1 Ag1 . 33_545 101.27(13) no
Ag1 N1 Ag1 26 33_545 157.5(3) no
O11 N1 Ag2 . 26 50.81(10) no
O12 N1 Ag2 32 26 77.6(3) no
O12 N1 Ag2 11_444 26 148.8(3) no
Ag2 N1 Ag2 . 26 129.19(10) no
Ag1 N1 Ag2 26 26 54.83(6) no
Ag1 N1 Ag2 33_545 26 109.21(15) no
O11 N1 Ag2 . 33_545 50.81(10) no
O12 N1 Ag2 32 33_545 148.8(3) no
O12 N1 Ag2 11_444 33_545 77.6(3) no
Ag2 N1 Ag2 . 33_545 129.19(10) no
Ag1 N1 Ag2 26 33_545 109.21(15) no
Ag1 N1 Ag2 33_545 33_545 54.82(6) no
Ag2 N1 Ag2 26 33_545 101.6(2) no
N1 O11 Ag2 . 26 108.17(15) no
N1 O11 Ag2 . 33_545 108.17(15) no
Ag2 O11 Ag2 26 33_545 143.7(3) no
N1 O11 Ag1 . 33_545 78.18(13) no
Ag2 O11 Ag1 26 33_545 128.14(3) no
Ag2 O11 Ag1 33_545 33_545 60.67(2) no
N1 O11 Ag1 . 26 78.18(13) no
Ag2 O11 Ag1 26 26 60.67(2) no
Ag2 O11 Ag1 33_545 26 128.14(3) no
Ag1 O11 Ag1 33_545 26 156.4(3) no
N1 O12 Ag1 33_545 7 113.6(4) no
N1 O12 Ag2 33_545 33_545 95.8(4) no
Ag1 O12 Ag2 7 33_545 142.7(2) no
N1 O12 Ag2 33_545 7 80.4(3) no
Ag1 O12 Ag2 7 7 60.67(11) no
Ag2 O12 Ag2 33_545 7 151.6(2) no
O22 N2 O21 21_656 2_655 117.5(5) yes
O23 N2 O21 . 2_655 120.1(6) yes
O23 N2 O22 . 21_656 122.4(6) yes
O23 N2 Ag2 . 27 62.2(4) no
O22 N2 Ag2 21_656 27 60.5(3) no
O21 N2 Ag2 2_655 27 173.5(4) no
O23 N2 Ag1 . 3_665 69.3(4) no
O22 N2 Ag1 21_656 3_665 166.1(4) no
O21 N2 Ag1 2_655 3_665 51.7(3) no
Ag2 N2 Ag1 27 3_665 131.4(2) no
N2 O21 Ag1 3_665 2_655 104.6(4) no
N2 O21 Ce 3_665 1_655 97.2(3) no
Ag1 O21 Ce 2_655 1_655 155.5(2) no
N2 O22 Ce 20_566 1_666 96.9(3) no
N2 O22 Ag2 20_566 13 95.2(3) no
Ce O22 Ag2 1_666 13 166.4(2) no
N2 O23 Ag2 . 27 94.1(4) no
N2 O23 Ag1 . 3_665 87.1(4) no
Ag2 O23 Ag1 27 3_665 177.1(2) no
N2 O23 Ag1 . 27 124.3(4) no
Ag2 O23 Ag1 27 27 55.51(10) no
Ag1 O23 Ag1 3_665 27 121.7(2) no

loop_
_geom_bond_atom_site_label_1
_geom_bond_atom_site_label_2
_geom_bond_site_symmetry_2
_geom_bond_distance
_geom_bond_publ_flag
Ce O21 21_445 2.619(5) yes
Ce O21 3_665 2.619(5) yes
Ce O21 19_655 2.619(5) yes
Ce O21 2_545 2.619(5) yes
Ce O21 20_565 2.619(5) yes
Ce O21 1_455 2.619(5) yes
Ce O22 1_444 2.637(4) yes
Ce O22 19_666 2.637(4) yes
Ce O22 20_456 2.637(4) yes
Ce O22 21_546 2.637(4) yes
Ce O22 2_654 2.637(4) yes
Ce O22 3_564 2.637(4) yes
Ag1 O11 27_445 3.091(2) yes
Ag1 O11 32 3.091(2) yes
Ag1 O12 30_456 2.367(5) yes
Ag1 O12 13_444 2.367(5) yes
Ag1 O21 22_546 2.469(5) yes
Ag1 O21 3_665 2.469(5) yes
Ag1 O23 23_656 2.854(6) yes
Ag1 O23 2_655 2.854(6) yes
Ag1 O23 26_455 3.448(5) no
Ag1 O23 17_444 3.448(5) no
Ag1 N2 23_656 3.047(6) no
Ag1 N2 2_655 3.047(6) no
Ag1 N1 27_445 3.0849(14) no
Ag1 N1 32 3.0849(14) no
Ag2 O11 32 2.671(2) yes
Ag2 O11 27_445 2.671(2) yes
Ag2 O12 11_444 2.577(5) yes
Ag2 O12 32 2.577(5) yes
Ag2 O22 7_444 2.639(4) yes
Ag2 O22 36_556 2.639(4) yes
Ag2 O23 17_444 2.677(6) yes
Ag2 O23 26_455 2.677(6) yes
Ag2 N1 . 2.973(7) no
Ag2 N2 26_455 3.020(5) no
Ag2 N2 17_444 3.020(5) no
Ag2 O12 13_444 3.243(5) no
Ag2 O12 30_456 3.243(5) no
Ag2 N1 32 3.274(4) no
Ag1 Ag2 . 2.9326(11) yes
N1 O11 . 1.236(10) yes
N1 O12 32 1.246(5) yes
N1 O12 11_444 1.246(5) yes
N1 Ag1 26 3.0849(14) no
N1 Ag1 33_545 3.0850(14) no
N1 Ag2 26 3.274(4) no
N1 Ag2 33_545 3.275(4) no
O11 Ag2 26 2.671(2) no
O11 Ag2 33_545 2.671(2) no
O11 Ag1 33_545 3.091(2) no
O11 Ag1 26 3.091(2) no
O12 N1 33_545 1.246(5) no
O12 Ag1 7 2.367(5) no
O12 Ag2 33_545 2.577(5) no
O12 Ag2 7 3.243(5) no
N2 O21 2_655 1.269(7) yes
N2 O22 21_656 1.248(7) yes
N2 O23 . 1.221(6) yes
N2 Ag2 27 3.020(5) no
N2 Ag1 3_665 3.047(6) no
O21 N2 3_665 1.269(7) no
O21 Ag1 2_655 2.469(5) no
O21 Ce 1_655 2.619(5) no
O22 N2 20_566 1.248(7) no
O22 Ce 1_666 2.637(4) no
O22 Ag2 13 2.639(4) no
O23 Ag2 27 2.677(6) no
O23 Ag1 3_665 2.854(6) no
O23 Ag1 27 3.448(5) no
